data_4305647
loop_
_publ_author_name
'Partha Mahata'
'Manikanda Prabu'
'Srinivasan Natarajan'

_publ_section_title
;
Role of Temperature and Time in the Formation of Infinite -M-O-M-
Linkages and Isolated Clusters in MOFs: A Few Illustrative Examples
;
_journal_name_full 'Inorganic Chemistry'
_journal_page_first 8451
_journal_page_last 8463
_journal_paper_doi 10.1021/ic800621q
_journal_volume 47
_journal_year 2008
_chemical_formula_sum 'C28 H25 K Mn2 N0 O17'
_chemical_formula_weight 782.46
_chemical_name_common 'Manganese carboxylate'
_space_group_IT_number 61
_symmetry_cell_setting orthorhombic
_symmetry_space_group_name_Hall '-P 2ac 2ab'
_symmetry_space_group_name_H-M 'P b c a'
_atom_sites_solution_hydrogens geom
_atom_sites_solution_primary direct
_atom_sites_solution_secondary difmap
_cell_angle_alpha 90.00
_cell_angle_beta 90.00
_cell_angle_gamma 90.00
_cell_formula_units_Z 8
_cell_length_a 11.4256(9)
_cell_length_b 17.3545(13)
_cell_length_c 31.182(2)
_cell_measurement_reflns_used 7433
_cell_measurement_temperature 293(2)
_cell_measurement_theta_max 28.02
_cell_measurement_theta_min 2.21
_cell_volume 6182.9(8)
_computing_cell_refinement 'SAINT (Bruker, 2000)'
_computing_data_collection 'SMART (Bruker, 2000)'
_computing_data_reduction SAINT
_computing_molecular_graphics 'Ortep-3 for Windows (Farrugia, 1999) and CAMERON (Watkin et al., 1993)'
_computing_publication_material 'PLATON (Spek, 2003)'
_computing_structure_refinement 'SHELXL-97 (Sheldrick, 1997)'
_computing_structure_solution 'SIR92 (Altomare et al., 1993)'
_diffrn_ambient_temperature 293(2)
_diffrn_measured_fraction_theta_full 0.993
_diffrn_measured_fraction_theta_max 0.993
_diffrn_measurement_device_type 'Bruker SMART CCD area detector'
_diffrn_measurement_method '\f and \w scans'
_diffrn_radiation_monochromator graphite
_diffrn_radiation_source 'fine-focus sealed tube'
_diffrn_radiation_type MoK\a
_diffrn_radiation_wavelength 0.71073
_diffrn_reflns_av_R_equivalents 0.1635
_diffrn_reflns_av_sigmaI/netI 0.1190
_diffrn_reflns_limit_h_max 14
_diffrn_reflns_limit_h_min -15
_diffrn_reflns_limit_k_max 22
_diffrn_reflns_limit_k_min -21
_diffrn_reflns_limit_l_max 41
_diffrn_reflns_limit_l_min -35
_diffrn_reflns_number 51994
_diffrn_reflns_theta_full 28.02
_diffrn_reflns_theta_max 28.02
_diffrn_reflns_theta_min 2.21
_exptl_absorpt_coefficient_mu 1.033
_exptl_absorpt_correction_T_max 0.9038
_exptl_absorpt_correction_T_min 0.8949
_exptl_absorpt_correction_type multi-scan
_exptl_absorpt_process_details '(SADABS; Sheldrick, 1996)'
_exptl_crystal_colour White
_exptl_crystal_density_diffrn 1.681
_exptl_crystal_density_method 'not measured'
_exptl_crystal_description Block-type
_exptl_crystal_F_000 3184
_exptl_crystal_size_max 0.11
_exptl_crystal_size_mid 0.11
_exptl_crystal_size_min 0.10
_refine_diff_density_max 0.600
_refine_diff_density_min -0.450
_refine_diff_density_rms 0.108
_refine_ls_extinction_method none
_refine_ls_goodness_of_fit_ref 1.091
_refine_ls_hydrogen_treatment mixed
_refine_ls_matrix_type full
_refine_ls_number_parameters 469
_refine_ls_number_reflns 7433
_refine_ls_number_restraints 0
_refine_ls_restrained_S_all 1.091
_refine_ls_R_factor_all 0.1493
_refine_ls_R_factor_gt 0.0790
_refine_ls_shift/su_max 0.000
_refine_ls_shift/su_mean 0.000
_refine_ls_structure_factor_coef Fsqd
_refine_ls_weighting_details 'calc w=1/[\s^2^(Fo^2^)+(0.0447P)^2^+1.3185P] where P=(Fo^2^+2Fc^2^)/3'
_refine_ls_weighting_scheme calc
_refine_ls_wR_factor_gt 0.1246
_refine_ls_wR_factor_ref 0.1457
_reflns_number_gt 4422
_reflns_number_total 7433
_reflns_threshold_expression >2sigma(I)
_cod_data_source_file ic800621q-file001_1.cif
_cod_data_source_block Compound(1)
_cod_depositor_comments
;
The following automatic conversions were performed:
'_symmetry_cell_setting' value 'Orthorhombic' changed to 'orthorhombic'
according to '/home/saulius/struct/CIF-dictionaries/cif_core.dic'
dictionary named 'cif_core.dic' version 2.4.1 from 2010-06-29.

Automatic conversion script
Id: cif_fix_enum 1527 2010-12-29 10:47:43Z saulius 
;
_cod_original_cell_volume 6183.0(8)
_cod_database_code 4305647

loop_
_symmetry_equiv_pos_as_xyz
'x, y, z'
'-x+1/2, -y, z+1/2'
'-x, y+1/2, -z+1/2'
'x+1/2, -y+1/2, -z'
'-x, -y, -z'
'x-1/2, y, -z-1/2'
'x, -y-1/2, z-1/2'
'-x-1/2, y-1/2, z'

loop_
_atom_site_label
_atom_site_type_symbol
_atom_site_fract_x
_atom_site_fract_y
_atom_site_fract_z
_atom_site_U_iso_or_equiv
_atom_site_adp_type
_atom_site_occupancy
_atom_site_symmetry_multiplicity
_atom_site_calc_flag
_atom_site_refinement_flags
_atom_site_disorder_assembly
_atom_site_disorder_group
Mn1 Mn 0.64045(6) 0.16815(4) 0.00668(2) 0.01836(18) Uani 1 1 d . . .
Mn2 Mn 0.43633(6) 0.02993(4) -0.04361(2) 0.02064(19) Uani 1 1 d . . .
K1 K 0.94955(9) 0.14709(7) 0.00347(4) 0.0323(3) Uani 1 1 d . . .
O1 O 0.5092(3) 0.0814(2) 0.01286(11) 0.0213(8) Uani 1 1 d . . .
O2 O 0.7581(3) 0.12387(19) 0.05532(10) 0.0256(8) Uani 1 1 d . . .
O3 O 0.7411(3) 0.10352(19) -0.04113(10) 0.0226(8) Uani 1 1 d . . .
O4 O 0.5514(4) 0.2441(2) 0.05207(12) 0.0285(9) Uani 1 1 d . . .
O5 O 0.5539(3) 0.2285(2) -0.04753(12) 0.0255(9) Uani 1 1 d . . .
O6 O 0.7710(3) 0.2640(2) 0.00218(14) 0.0297(10) Uani 1 1 d . . .
O7 O 0.3383(3) -0.0309(2) -0.08987(10) 0.0288(8) Uani 1 1 d . . .
O8 O 0.6025(3) 0.03945(19) -0.07692(10) 0.0258(8) Uani 1 1 d . . .
O9 O 0.3688(3) 0.14089(19) -0.07408(10) 0.0248(8) Uani 1 1 d . . .
O10 O 0.2641(3) 0.0351(2) -0.00481(12) 0.0302(9) Uani 1 1 d . . .
O11 O 1.0899(3) 0.0718(2) 0.06187(12) 0.0438(11) Uani 1 1 d . . .
O12 O 1.0644(3) 0.0518(2) -0.05512(11) 0.0395(10) Uani 1 1 d . . .
O13 O 0.1906(3) 0.1653(2) -0.10066(11) 0.0370(10) Uani 1 1 d . . .
O14 O 0.8509(3) 0.1775(2) 0.42869(10) 0.0289(8) Uani 1 1 d . . .
O15 O 1.0153(3) 0.1269(2) 0.23614(11) 0.0426(11) Uani 1 1 d . . .
O16 O 0.6836(3) 0.1977(2) 0.39421(11) 0.0376(10) Uani 1 1 d . . .
O17 O 0.4685(3) 0.1072(2) -0.27409(10) 0.0414(11) Uani 1 1 d . . .
C1 C 0.7386(4) 0.0817(3) 0.08749(15) 0.0214(11) Uani 1 1 d . . .
C2 C 0.8151(4) 0.0940(3) 0.12614(14) 0.0183(11) Uani 1 1 d . . .
C3 C 0.8849(4) 0.1580(3) 0.13027(16) 0.0266(12) Uani 1 1 d . . .
H3 H 0.8885 0.1939 0.1082 0.032 Uiso 1 1 calc R . .
C4 C 0.9502(4) 0.1693(3) 0.16736(16) 0.0325(13) Uani 1 1 d . . .
H4 H 0.9958 0.2134 0.1704 0.039 Uiso 1 1 calc R . .
C5 C 0.9471(4) 0.1155(3) 0.19938(15) 0.0283(13) Uani 1 1 d . . .
C6 C 0.8799(5) 0.0503(3) 0.19593(16) 0.0344(14) Uani 1 1 d . . .
H6 H 0.8796 0.0136 0.2177 0.041 Uiso 1 1 calc R . .
C7 C 0.8125(4) 0.0402(3) 0.15953(16) 0.0296(13) Uani 1 1 d . . .
H7 H 0.7648 -0.0030 0.1572 0.035 Uiso 1 1 calc R . .
C8 C 0.9553(4) 0.1395(3) 0.27392(15) 0.0299(13) Uani 1 1 d . . .
C9 C 1.0170(4) 0.1270(3) 0.31132(16) 0.0355(15) Uani 1 1 d . . .
H9 H 1.0943 0.1104 0.3103 0.043 Uiso 1 1 calc R . .
C10 C 0.9629(4) 0.1395(3) 0.35039(16) 0.0309(13) Uani 1 1 d . . .
H10 H 1.0041 0.1299 0.3756 0.037 Uiso 1 1 calc R . .
C11 C 0.8492(4) 0.1660(3) 0.35288(14) 0.0210(11) Uani 1 1 d . . .
C12 C 0.7882(4) 0.1773(3) 0.31487(16) 0.0331(13) Uani 1 1 d . . .
H12 H 0.7109 0.1940 0.3158 0.040 Uiso 1 1 calc R . .
C13 C 0.8406(4) 0.1639(3) 0.27573(16) 0.0348(14) Uani 1 1 d . . .
H13 H 0.7985 0.1714 0.2505 0.042 Uiso 1 1 calc R . .
C14 C 0.7903(4) 0.1811(3) 0.39455(16) 0.0239(12) Uani 1 1 d . . .
C15 C 0.2962(4) 0.1492(3) -0.10529(16) 0.0229(11) Uani 1 1 d . . .
C16 C 0.3414(4) 0.1400(3) -0.15052(15) 0.0210(11) Uani 1 1 d . . .
C17 C 0.4538(4) 0.1134(3) -0.15846(15) 0.0307(13) Uani 1 1 d . . .
H17 H 0.5039 0.1031 -0.1357 0.037 Uiso 1 1 calc R . .
C18 C 0.4916(4) 0.1022(3) -0.19984(16) 0.0364(15) Uani 1 1 d . . .
H18 H 0.5671 0.0843 -0.2047 0.044 Uiso 1 1 calc R . .
C19 C 0.4192(4) 0.1172(3) -0.23413(16) 0.0280(12) Uani 1 1 d . . .
C20 C 0.3072(4) 0.1450(3) -0.22687(16) 0.0299(13) Uani 1 1 d . . .
H20 H 0.2580 0.1563 -0.2498 0.036 Uiso 1 1 calc R . .
C21 C 0.2697(4) 0.1557(3) -0.18502(16) 0.0272(12) Uani 1 1 d . . .
H21 H 0.1943 0.1739 -0.1801 0.033 Uiso 1 1 calc R . .
C22 C 0.3974(4) 0.0978(3) -0.30958(15) 0.0263(12) Uani 1 1 d . . .
C23 C 0.9217(4) 0.1438(3) -0.15540(16) 0.0284(13) Uani 1 1 d . . .
H23 H 0.9802 0.1809 -0.1570 0.034 Uiso 1 1 calc R . .
C24 C 0.8586(4) 0.1343(3) -0.11790(15) 0.0248(11) Uani 1 1 d . . .
H24 H 0.8761 0.1645 -0.0941 0.030 Uiso 1 1 calc R . .
C25 C 0.7701(4) 0.0806(3) -0.11531(14) 0.0181(11) Uani 1 1 d . . .
C26 C 0.7481(4) 0.0338(3) -0.15061(15) 0.0251(12) Uani 1 1 d . . .
H26 H 0.6890 -0.0030 -0.1492 0.030 Uiso 1 1 calc R . .
C27 C 0.8128(4) 0.0413(3) -0.18769(15) 0.0313(13) Uani 1 1 d . . .
H27 H 0.7996 0.0084 -0.2107 0.038 Uiso 1 1 calc R . .
C28 C 0.6991(4) 0.0739(3) -0.07517(14) 0.0165(10) Uani 1 1 d . . .
H6B H 0.796(5) 0.288(3) -0.0236(18) 0.047(18) Uiso 1 1 d . . .
H6A H 0.788(4) 0.289(3) 0.0205(16) 0.024(17) Uiso 1 1 d . . .
H1 H 0.459(4) 0.089(3) 0.0237(15) 0.014(15) Uiso 1 1 d . . .
H5B H 0.597(5) 0.244(3) -0.0663(18) 0.04(2) Uiso 1 1 d . . .
H5A H 0.503(5) 0.203(3) -0.0607(18) 0.06(2) Uiso 1 1 d . . .
H4A H 0.591(5) 0.256(3) 0.0667(18) 0.04(2) Uiso 1 1 d . . .
H4B H 0.479(6) 0.215(4) 0.064(2) 0.09(2) Uiso 1 1 d . . .
H10A H 0.213(5) 0.034(4) -0.018(2) 0.06(2) Uiso 1 1 d . . .
H10B H 0.265(10) -0.048(7) 0.012(3) 0.23(5) Uiso 1 1 d . . .

loop_
_atom_site_aniso_label
_atom_site_aniso_U_11
_atom_site_aniso_U_22
_atom_site_aniso_U_33
_atom_site_aniso_U_23
_atom_site_aniso_U_13
_atom_site_aniso_U_12
Mn1 0.0194(3) 0.0232(4) 0.0125(4) -0.0010(3) -0.0006(3) 0.0000(3)
Mn2 0.0206(4) 0.0260(4) 0.0153(4) 0.0011(3) -0.0021(3) -0.0029(3)
K1 0.0260(6) 0.0362(7) 0.0346(7) -0.0014(6) 0.0012(5) -0.0021(5)
O1 0.0159(17) 0.027(2) 0.021(2) 0.0029(16) 0.0016(16) -0.0021(15)
O2 0.0240(17) 0.037(2) 0.0160(19) 0.0054(16) -0.0038(15) -0.0064(16)
O3 0.0233(17) 0.033(2) 0.0111(18) -0.0009(16) 0.0012(14) 0.0022(15)
O4 0.025(2) 0.038(3) 0.022(2) -0.0064(19) -0.0016(18) -0.0025(18)
O5 0.0249(19) 0.033(2) 0.018(2) 0.0060(18) -0.0025(18) -0.0051(18)
O6 0.037(2) 0.037(3) 0.015(2) -0.0017(19) 0.0002(18) -0.0119(18)
O7 0.0282(18) 0.036(2) 0.022(2) -0.0034(17) -0.0033(15) -0.0131(17)
O8 0.0212(17) 0.034(2) 0.022(2) -0.0001(17) 0.0022(14) -0.0060(16)
O9 0.0307(19) 0.028(2) 0.0159(18) -0.0011(15) -0.0049(15) -0.0042(16)
O10 0.026(2) 0.039(2) 0.026(2) 0.0018(19) -0.0007(17) 0.0012(18)
O11 0.043(2) 0.040(3) 0.048(3) -0.003(2) -0.005(2) 0.0032(19)
O12 0.034(2) 0.047(3) 0.037(2) 0.0011(19) -0.0009(18) 0.0068(19)
O13 0.031(2) 0.053(3) 0.027(2) -0.006(2) 0.0051(16) 0.0032(19)
O14 0.0258(18) 0.047(2) 0.0141(19) -0.0020(17) 0.0011(15) 0.0018(17)
O15 0.0252(19) 0.088(3) 0.015(2) -0.013(2) -0.0035(16) 0.003(2)
O16 0.0222(18) 0.066(3) 0.025(2) -0.011(2) 0.0042(16) 0.0024(18)
O17 0.0260(19) 0.090(3) 0.0079(19) -0.006(2) -0.0042(15) 0.003(2)
C1 0.019(2) 0.031(3) 0.015(3) -0.006(2) -0.002(2) 0.003(2)
C2 0.019(2) 0.025(3) 0.011(3) -0.002(2) 0.0024(19) 0.000(2)
C3 0.029(3) 0.031(3) 0.019(3) 0.003(2) -0.003(2) -0.007(2)
C4 0.025(3) 0.044(4) 0.028(3) -0.008(3) -0.005(2) -0.009(3)
C5 0.022(3) 0.054(4) 0.009(3) -0.008(3) -0.002(2) 0.007(3)
C6 0.044(3) 0.042(4) 0.017(3) 0.012(3) -0.003(2) -0.003(3)
C7 0.040(3) 0.028(3) 0.021(3) 0.002(2) -0.006(2) -0.005(2)
C8 0.029(3) 0.050(4) 0.011(3) -0.004(2) -0.002(2) 0.002(3)
C9 0.021(3) 0.065(4) 0.020(3) -0.010(3) -0.004(2) 0.006(3)
C10 0.024(3) 0.050(4) 0.019(3) -0.003(3) -0.007(2) 0.006(2)
C11 0.020(2) 0.028(3) 0.014(3) -0.005(2) -0.002(2) -0.003(2)
C12 0.024(3) 0.050(4) 0.025(3) -0.010(3) 0.000(2) 0.003(3)
C13 0.028(3) 0.060(4) 0.016(3) -0.002(3) -0.007(2) 0.007(3)
C14 0.028(3) 0.023(3) 0.021(3) -0.003(2) 0.000(2) -0.005(2)
C15 0.028(3) 0.022(3) 0.019(3) 0.000(2) 0.003(2) -0.009(2)
C16 0.023(2) 0.024(3) 0.016(3) -0.001(2) 0.000(2) -0.004(2)
C17 0.028(3) 0.052(4) 0.012(3) 0.005(3) -0.005(2) 0.002(3)
C18 0.022(3) 0.067(4) 0.020(3) 0.006(3) -0.004(2) 0.014(3)
C19 0.027(3) 0.044(4) 0.013(3) -0.005(2) -0.001(2) -0.002(2)
C20 0.027(3) 0.047(4) 0.015(3) 0.003(3) -0.005(2) 0.006(2)
C21 0.018(2) 0.037(3) 0.026(3) -0.002(3) -0.003(2) 0.005(2)
C22 0.021(2) 0.047(4) 0.012(3) -0.002(3) -0.002(2) 0.003(2)
C23 0.023(3) 0.037(3) 0.025(3) 0.007(3) 0.003(2) -0.007(2)
C24 0.027(3) 0.034(3) 0.014(3) 0.000(2) 0.002(2) -0.006(2)
C25 0.020(2) 0.023(3) 0.011(2) 0.000(2) -0.0024(19) 0.002(2)
C26 0.027(2) 0.030(3) 0.018(3) -0.002(2) -0.002(2) -0.011(2)
C27 0.035(3) 0.046(4) 0.013(3) -0.010(3) 0.001(2) 0.004(3)
C28 0.020(2) 0.018(3) 0.012(3) 0.004(2) -0.004(2) 0.009(2)

loop_
_atom_type_symbol
_atom_type_description
_atom_type_scat_dispersion_real
_atom_type_scat_dispersion_imag
_atom_type_scat_source
C C 0.0033 0.0016 'International Tables Vol C Tables 4.2.6.8 and 6.1.1.4'
H H 0.0000 0.0000 'International Tables Vol C Tables 4.2.6.8 and 6.1.1.4'
N N 0.0061 0.0033 'International Tables Vol C Tables 4.2.6.8 and 6.1.1.4'
O O 0.0106 0.0060 'International Tables Vol C Tables 4.2.6.8 and 6.1.1.4'
Mn Mn 0.3368 0.7283 'International Tables Vol C Tables 4.2.6.8 and 6.1.1.4'
K K 0.2009 0.2494 'International Tables Vol C Tables 4.2.6.8 and 6.1.1.4'

loop_
_geom_angle_atom_site_label_1
_geom_angle_atom_site_label_2
_geom_angle_atom_site_label_3
_geom_angle
_geom_angle_site_symmetry_1
_geom_angle_site_symmetry_3
_geom_angle_publ_flag
O1 Mn1 O2 97.04(13) . . ?
O1 Mn1 O4 92.29(15) . . ?
O2 Mn1 O4 92.83(14) . . ?
O1 Mn1 O3 93.96(13) . . ?
O2 Mn1 O3 88.23(12) . . ?
O4 Mn1 O3 173.48(15) . . ?
O1 Mn1 O5 95.06(14) . . ?
O2 Mn1 O5 167.43(14) . . ?
O4 Mn1 O5 90.07(15) . . ?
O3 Mn1 O5 87.54(13) . . ?
O1 Mn1 O6 176.61(15) . . ?
O2 Mn1 O6 83.92(14) . . ?
O4 Mn1 O6 84.41(16) . . ?
O3 Mn1 O6 89.31(14) . . ?
O5 Mn1 O6 84.20(15) . . ?
O1 Mn1 K1 128.96(10) . . ?
O2 Mn1 K1 50.70(9) . . ?
O4 Mn1 K1 122.90(12) . . ?
O3 Mn1 K1 53.59(8) . . ?
O5 Mn1 K1 118.03(11) . . ?
O6 Mn1 K1 54.00(10) . . ?
O1 Mn1 K1 101.23(10) . 4_455 ?
O2 Mn1 K1 134.17(9) . 4_455 ?
O4 Mn1 K1 45.14(11) . 4_455 ?
O3 Mn1 K1 131.34(9) . 4_455 ?
O5 Mn1 K1 45.56(10) . 4_455 ?
O6 Mn1 K1 75.88(10) . 4_455 ?
K1 Mn1 K1 129.78(3) . 4_455 ?
O7 Mn2 O1 167.64(13) . . ?
O7 Mn2 O8 100.09(12) . . ?
O1 Mn2 O8 91.25(13) . . ?
O7 Mn2 O1 90.51(13) . 5_655 ?
O1 Mn2 O1 84.25(14) . 5_655 ?
O8 Mn2 O1 91.56(13) . 5_655 ?
O7 Mn2 O9 87.58(13) . . ?
O1 Mn2 O9 97.00(13) . . ?
O8 Mn2 O9 91.87(12) . . ?
O1 Mn2 O9 176.33(12) 5_655 . ?
O7 Mn2 O10 85.73(13) . . ?
O1 Mn2 O10 83.36(14) . . ?
O8 Mn2 O10 172.78(14) . . ?
O1 Mn2 O10 92.66(14) 5_655 . ?
O9 Mn2 O10 84.07(13) . . ?
O2 K1 O11 90.28(11) . . ?
O2 K1 O12 132.21(11) . . ?
O11 K1 O12 83.00(11) . . ?
O2 K1 O4 142.11(12) . 4 ?
O11 K1 O4 118.95(12) . 4 ?
O12 K1 O4 78.49(12) . 4 ?
O2 K1 O5 99.31(11) . 4 ?
O11 K1 O5 78.20(12) . 4 ?
O12 K1 O5 124.97(11) . 4 ?
O4 K1 O5 67.14(11) 4 4 ?
O2 K1 O3 65.47(9) . . ?
O11 K1 O3 132.90(11) . . ?
O12 K1 O3 85.21(10) . . ?
O4 K1 O3 102.86(11) 4 . ?
O5 K1 O3 142.22(11) 4 . ?
O2 K1 O6 63.09(11) . . ?
O11 K1 O6 139.11(12) . . ?
O12 K1 O6 137.88(12) . . ?
O4 K1 O6 79.15(12) 4 . ?
O5 K1 O6 76.52(12) 4 . ?
O3 K1 O6 65.73(10) . . ?
O2 K1 Mn1 37.59(7) . . ?
O11 K1 Mn1 127.50(9) . . ?
O12 K1 Mn1 123.14(8) . . ?
O4 K1 Mn1 111.07(9) 4 . ?
O5 K1 Mn1 109.10(9) 4 . ?
O3 K1 Mn1 38.08(6) . . ?
O6 K1 Mn1 38.99(8) . . ?
O2 K1 Mn1 127.92(8) . 4 ?
O11 K1 Mn1 96.79(8) . 4 ?
O12 K1 Mn1 99.88(8) . 4 ?
O4 K1 Mn1 33.39(8) 4 4 ?
O5 K1 Mn1 34.17(7) 4 4 ?
O3 K1 Mn1 130.18(8) . 4 ?
O6 K1 Mn1 79.36(8) . 4 ?
Mn1 K1 Mn1 118.35(3) . 4 ?
Mn1 O1 Mn2 119.53(17) . . ?
Mn1 O1 Mn2 116.79(15) . 5_655 ?
Mn2 O1 Mn2 95.75(14) . 5_655 ?
C1 O2 Mn1 130.7(3) . . ?
C1 O2 K1 133.9(3) . . ?
Mn1 O2 K1 91.72(11) . . ?
C28 O3 Mn1 125.2(3) . . ?
C28 O3 K1 145.7(3) . . ?
Mn1 O3 K1 88.33(11) . . ?
Mn1 O4 K1 101.47(14) . 4_455 ?
Mn1 O5 K1 100.27(13) . 4_455 ?
Mn1 O6 K1 87.01(13) . . ?
C1 O7 Mn2 133.4(3) 5_655 . ?
C28 O8 Mn2 141.6(3) . . ?
C15 O9 Mn2 128.9(3) . . ?
C8 O15 C5 116.4(4) . . ?
C19 O17 C22 119.9(4) . . ?
O7 C1 O2 125.6(4) 5_655 . ?
O7 C1 C2 117.5(4) 5_655 . ?
O2 C1 C2 116.9(4) . . ?
C3 C2 C7 118.8(4) . . ?
C3 C2 C1 121.8(4) . . ?
C7 C2 C1 119.3(4) . . ?
C2 C3 C4 120.3(5) . . ?
C5 C4 C3 119.8(5) . . ?
C4 C5 C6 121.4(5) . . ?
C4 C5 O15 119.1(5) . . ?
C6 C5 O15 119.5(5) . . ?
C5 C6 C7 118.7(5) . . ?
C6 C7 C2 121.0(5) . . ?
C13 C8 C9 120.0(5) . . ?
C13 C8 O15 123.7(4) . . ?
C9 C8 O15 116.3(4) . . ?
C8 C9 C10 119.5(5) . . ?
C11 C10 C9 121.5(5) . . ?
C10 C11 C12 118.1(4) . . ?
C10 C11 C14 122.2(4) . . ?
C12 C11 C14 119.6(4) . . ?
C13 C12 C11 120.9(5) . . ?
C12 C13 C8 120.0(5) . . ?
O16 C14 O14 123.2(5) . . ?
O16 C14 C11 118.3(4) . . ?
O14 C14 C11 118.5(4) . . ?
O13 C15 O9 124.2(5) . . ?
O13 C15 C16 117.6(4) . . ?
O9 C15 C16 118.3(4) . . ?
C21 C16 C17 118.4(4) . . ?
C21 C16 C15 120.3(4) . . ?
C17 C16 C15 121.2(4) . . ?
C18 C17 C16 120.4(5) . . ?
C17 C18 C19 120.9(5) . . ?
C18 C19 O17 115.7(4) . . ?
C18 C19 C20 119.6(5) . . ?
O17 C19 C20 124.6(5) . . ?
C19 C20 C21 119.1(5) . . ?
C16 C21 C20 121.6(4) . . ?
C23 C22 C27 120.2(5) 6 6 ?
C23 C22 O17 116.6(5) 6 . ?
C27 C22 O17 123.0(5) 6 . ?
C22 C23 C24 119.7(5) 6_655 . ?
C25 C24 C23 120.9(5) . . ?
C24 C25 C26 118.8(4) . . ?
C24 C25 C28 120.0(4) . . ?
C26 C25 C28 121.3(4) . . ?
C27 C26 C25 120.8(5) . . ?
C26 C27 C22 119.6(5) . 6_655 ?
O8 C28 O3 124.0(4) . . ?
O8 C28 C25 118.5(4) . . ?
O3 C28 C25 117.5(4) . . ?

loop_
_geom_bond_atom_site_label_1
_geom_bond_atom_site_label_2
_geom_bond_distance
_geom_bond_site_symmetry_2
_geom_bond_publ_flag
Mn1 O1 2.134(3) . ?
Mn1 O2 2.167(3) . ?
Mn1 O4 2.185(4) . ?
Mn1 O3 2.192(3) . ?
Mn1 O5 2.221(4) . ?
Mn1 O6 2.238(4) . ?
Mn1 K1 3.5519(13) . ?
Mn1 K1 3.8909(14) 4_455 ?
Mn2 O7 2.109(3) . ?
Mn2 O1 2.143(4) . ?
Mn2 O8 2.171(3) . ?
Mn2 O1 2.245(4) 5_655 ?
Mn2 O9 2.282(3) . ?
Mn2 O10 2.312(4) . ?
K1 O2 2.750(3) . ?
K1 O11 2.756(4) . ?
K1 O12 2.792(4) . ?
K1 O4 2.814(4) 4 ?
K1 O5 2.823(4) 4 ?
K1 O3 2.860(3) . ?
K1 O6 2.877(4) . ?
K1 Mn1 3.8909(14) 4 ?
O1 Mn2 2.245(4) 5_655 ?
O2 C1 1.261(5) . ?
O3 C28 1.273(5) . ?
O4 K1 2.814(4) 4_455 ?
O5 K1 2.823(4) 4_455 ?
O7 C1 1.247(5) 5_655 ?
O8 C28 1.256(5) . ?
O9 C15 1.287(5) . ?
O13 C15 1.247(5) . ?
O14 C14 1.271(5) . ?
O15 C8 1.380(6) . ?
O15 C5 1.401(5) . ?
O16 C14 1.254(5) . ?
O17 C19 1.378(5) . ?
O17 C22 1.382(5) . ?
C1 O7 1.247(5) 5_655 ?
C1 C2 1.504(6) . ?
C2 C3 1.373(6) . ?
C2 C7 1.398(6) . ?
C3 C4 1.390(6) . ?
C4 C5 1.368(7) . ?
C5 C6 1.371(7) . ?
C6 C7 1.383(7) . ?
C8 C13 1.379(7) . ?
C8 C9 1.379(7) . ?
C9 C10 1.383(7) . ?
C10 C11 1.380(6) . ?
C11 C12 1.389(6) . ?
C11 C14 1.486(6) . ?
C12 C13 1.379(7) . ?
C15 C16 1.511(6) . ?
C16 C21 1.379(6) . ?
C16 C17 1.387(6) . ?
C17 C18 1.374(7) . ?
C18 C19 1.376(6) . ?
C19 C20 1.385(6) . ?
C20 C21 1.386(7) . ?
C22 C23 1.380(7) 6 ?
C22 C27 1.380(7) 6 ?
C23 C22 1.380(7) 6_655 ?
C23 C24 1.384(6) . ?
C24 C25 1.377(6) . ?
C25 C26 1.391(6) . ?
C25 C28 1.496(6) . ?
C26 C27 1.379(6) . ?
C27 C22 1.380(7) 6_655 ?
